data_7022353
loop_
_publ_author_name
'Shishilov, Oleg N.'
'Akhmadullina, Nailya S.'
'Rezinkova, Yaroslavna N.'
'Podobedov, Roman E.'
'Churakov, Andrei V.'
'Efimenko, Inessa A.'

_publ_section_title
;
 Reactivity of polynuclear palladium carboxylate complexes towards
 acetonitrile: synthesis and X-ray study of
 Pd2(C6H4-o-C(=NH)CH3)2(CH3CO2)2 and
 Pd5(CH3C(=N)OC(=N)CH3)(NO)(NO2)x(RCO2)7-x.
;
_journal_issue 10
_journal_name_full 'Dalton transactions (Cambridge, England : 2003)'
_journal_page_first 3712
_journal_page_last 3720
_journal_paper_doi 10.1039/c2dt32407e
_journal_volume 42
_journal_year 2013
_chemical_formula_moiety 'C34 H60 N4 O16 Pd5'
_chemical_formula_sum 'C34 H60 N4 O16 Pd5'
_chemical_formula_weight 1312.86
_chemical_name_systematic
;
?
;
_space_group_IT_number 148
_symmetry_cell_setting trigonal
_symmetry_space_group_name_Hall '-R 3'
_symmetry_space_group_name_H-M 'R -3 :H'
_atom_sites_solution_hydrogens geom
_atom_sites_solution_primary direct
_atom_sites_solution_secondary difmap
_audit_creation_method SHELXL-97
_cell_angle_alpha 90.00
_cell_angle_beta 90.00
_cell_angle_gamma 120.00
_cell_formula_units_Z 18
_cell_length_a 40.832(6)
_cell_length_b 40.832(6)
_cell_length_c 15.260(4)
_cell_measurement_reflns_used 2874
_cell_measurement_temperature 173(2)
_cell_measurement_theta_max 18.204
_cell_measurement_theta_min 2.468
_cell_volume 22034(7)
_computing_cell_refinement 'SAINT (Bruker, 2008)'
_computing_data_collection 'APEX2 (Bruker, 2008)'
_computing_data_reduction SAINT
_computing_molecular_graphics SHELXTL
_computing_publication_material SHELXTL
_computing_structure_refinement SHELXTL
_computing_structure_solution 'SHELXTL (Sheldrick, 2008)'
_diffrn_ambient_temperature 173(2)
_diffrn_measured_fraction_theta_full 0.999
_diffrn_measured_fraction_theta_max 0.999
_diffrn_measurement_device_type 'Bruker SMART APEX II'
_diffrn_measurement_method \w
_diffrn_radiation_monochromator graphite
_diffrn_radiation_source 'fine-focus sealed tube'
_diffrn_radiation_type MoK\a
_diffrn_radiation_wavelength 0.71073
_diffrn_reflns_av_R_equivalents 0.2306
_diffrn_reflns_av_sigmaI/netI 0.1597
_diffrn_reflns_limit_h_max 48
_diffrn_reflns_limit_h_min -48
_diffrn_reflns_limit_k_max 48
_diffrn_reflns_limit_k_min -48
_diffrn_reflns_limit_l_max 18
_diffrn_reflns_limit_l_min -17
_diffrn_reflns_number 50001
_diffrn_reflns_theta_full 25.25
_diffrn_reflns_theta_max 25.25
_diffrn_reflns_theta_min 2.03
_diffrn_standards_decay_% 0
_diffrn_standards_interval_time 0
_diffrn_standards_number 0
_exptl_absorpt_coefficient_mu 1.865
_exptl_absorpt_correction_T_max 0.9816
_exptl_absorpt_correction_T_min 0.5868
_exptl_absorpt_correction_type multi-scan
_exptl_absorpt_process_details 'SADABS (Bruker, 2004)'
_exptl_crystal_colour red
_exptl_crystal_density_diffrn 1.781
_exptl_crystal_density_method 'not measured'
_exptl_crystal_description needle
_exptl_crystal_F_000 11700
_exptl_crystal_size_max 0.32
_exptl_crystal_size_mid 0.01
_exptl_crystal_size_min 0.01
_refine_diff_density_max 1.308
_refine_diff_density_min -0.845
_refine_diff_density_rms 0.152
_refine_ls_extinction_method none
_refine_ls_goodness_of_fit_ref 0.857
_refine_ls_hydrogen_treatment constr
_refine_ls_matrix_type full
_refine_ls_number_parameters 522
_refine_ls_number_reflns 8859
_refine_ls_number_restraints 120
_refine_ls_restrained_S_all 0.863
_refine_ls_R_factor_all 0.1610
_refine_ls_R_factor_gt 0.0614
_refine_ls_shift/su_max 0.001
_refine_ls_shift/su_mean 0.000
_refine_ls_structure_factor_coef Fsqd
_refine_ls_weighting_details 'calc w=1/[\s^2^(Fo^2^)+(0.0601P)^2^+0.0000P] where P=(Fo^2^+2Fc^2^)/3'
_refine_ls_weighting_scheme calc
_refine_ls_wR_factor_gt 0.1213
_refine_ls_wR_factor_ref 0.1443
_reflns_number_gt 4153
_reflns_number_total 8859
_reflns_threshold_expression I>2\s(I)
_cod_data_source_file c2dt32407e.txt
_cod_data_source_block z2
_cod_original_cell_volume 22034(8)
_cod_original_sg_symbol_H-M 'R -3'
_cod_database_code 7022353

loop_
_symmetry_equiv_pos_as_xyz
'x, y, z'
'-y, x-y, z'
'-x+y, -x, z'
'x+2/3, y+1/3, z+1/3'
'-y+2/3, x-y+1/3, z+1/3'
'-x+y+2/3, -x+1/3, z+1/3'
'x+1/3, y+2/3, z+2/3'
'-y+1/3, x-y+2/3, z+2/3'
'-x+y+1/3, -x+2/3, z+2/3'
'-x, -y, -z'
'y, -x+y, -z'
'x-y, x, -z'
'-x+2/3, -y+1/3, -z+1/3'
'y+2/3, -x+y+1/3, -z+1/3'
'x-y+2/3, x+1/3, -z+1/3'
'-x+1/3, -y+2/3, -z+2/3'
'y+1/3, -x+y+2/3, -z+2/3'
'x-y+1/3, x+2/3, -z+2/3'

loop_
_atom_site_label
_atom_site_type_symbol
_atom_site_fract_x
_atom_site_fract_y
_atom_site_fract_z
_atom_site_U_iso_or_equiv
_atom_site_adp_type
_atom_site_occupancy
_atom_site_symmetry_multiplicity
_atom_site_calc_flag
_atom_site_refinement_flags
_atom_site_disorder_assembly
_atom_site_disorder_group
Pd1 Pd 0.38076(2) 0.48895(2) 0.64832(6) 0.0458(2) Uani 1 1 d . . .
Pd2 Pd 0.36868(2) 0.52106(2) 0.45415(6) 0.0470(3) Uani 1 1 d . . .
Pd3 Pd 0.45866(2) 0.50703(2) 0.65238(6) 0.0471(3) Uani 1 1 d . . .
Pd4 Pd 0.42973(2) 0.57184(2) 0.33851(6) 0.0470(3) Uani 1 1 d . . .
Pd5 Pd 0.46086(2) 0.52589(2) 0.44659(5) 0.0442(2) Uani 1 1 d . . .
N1 N 0.3890(3) 0.5285(3) 0.5695(6) 0.051(2) Uani 1 1 d . . .
O1 O 0.4109(2) 0.5605(2) 0.5918(5) 0.057(2) Uani 1 1 d . . .
N4 N 0.4539(2) 0.4679(3) 0.5671(7) 0.049(2) Uani 1 1 d . . .
O3 O 0.4525(2) 0.4741(2) 0.4837(5) 0.053(2) Uani 1 1 d . . .
O4 O 0.4503(2) 0.4387(2) 0.5887(5) 0.066(2) Uani 1 1 d . . .
C1 C 0.5109(3) 0.6445(3) 0.4122(8) 0.068(4) Uani 1 1 d . . .
H1A H 0.4940 0.6437 0.3656 0.102 Uiso 1 1 calc R . .
H1B H 0.5367 0.6557 0.3894 0.102 Uiso 1 1 calc R . .
H1C H 0.5104 0.6597 0.4611 0.102 Uiso 1 1 calc R . .
C2 C 0.4983(3) 0.6060(3) 0.4427(8) 0.048(3) Uani 1 1 d . . .
C3 C 0.5100(3) 0.5797(3) 0.5690(8) 0.047(3) Uani 1 1 d . . .
C4 C 0.5357(3) 0.5950(3) 0.6442(7) 0.055(3) Uani 1 1 d . . .
H4A H 0.5272 0.5759 0.6907 0.083 Uiso 1 1 calc R . .
H4B H 0.5357 0.6175 0.6663 0.083 Uiso 1 1 calc R . .
H4C H 0.5613 0.6018 0.6260 0.083 Uiso 1 1 calc R . .
O2 O 0.52178(19) 0.6070(2) 0.5070(5) 0.0457(18) Uani 1 1 d . . .
N2 N 0.4714(3) 0.5765(3) 0.4120(5) 0.046(2) Uani 1 1 d . . .
N3 N 0.4823(2) 0.5466(2) 0.5617(5) 0.041(2) Uani 1 1 d . . .
O11 O 0.3530(2) 0.4457(2) 0.5659(5) 0.058(2) Uani 1 1 d . . .
O12 O 0.3661(2) 0.4717(2) 0.4314(5) 0.052(2) Uani 1 1 d . . .
C11 C 0.3546(3) 0.4443(4) 0.4836(9) 0.054(3) Uani 1 1 d . A .
C12 C 0.3414(3) 0.4048(3) 0.4439(7) 0.056(3) Uani 1 1 d D . .
C13 C 0.3585(8) 0.4078(9) 0.3543(14) 0.070(9) Uiso 0.41 1 d PD A 1
H13A H 0.3861 0.4239 0.3578 0.105 Uiso 0.41 1 calc PR A 1
H13B H 0.3484 0.4189 0.3130 0.105 Uiso 0.41 1 calc PR A 1
H13C H 0.3522 0.3826 0.3340 0.105 Uiso 0.41 1 calc PR A 1
C14 C 0.3001(5) 0.3803(9) 0.445(2) 0.082(10) Uiso 0.41 1 d PD A 1
H14A H 0.2908 0.3764 0.5050 0.124 Uiso 0.41 1 calc PR A 1
H14B H 0.2933 0.3558 0.4182 0.124 Uiso 0.41 1 calc PR A 1
H14C H 0.2884 0.3922 0.4107 0.124 Uiso 0.41 1 calc PR A 1
C15 C 0.3586(8) 0.3863(9) 0.5033(18) 0.087(11) Uiso 0.41 1 d PD A 1
H15A H 0.3861 0.4028 0.5067 0.131 Uiso 0.41 1 calc PR A 1
H15B H 0.3528 0.3618 0.4783 0.131 Uiso 0.41 1 calc PR A 1
H15C H 0.3477 0.3824 0.5622 0.131 Uiso 0.41 1 calc PR A 1
C16 C 0.3175(6) 0.4019(7) 0.3626(13) 0.099(8) Uiso 0.59 1 d PD A 2
H16A H 0.3149 0.3814 0.3247 0.149 Uiso 0.59 1 calc PR A 2
H16B H 0.3300 0.4258 0.3302 0.149 Uiso 0.59 1 calc PR A 2
H16C H 0.2923 0.3967 0.3814 0.149 Uiso 0.59 1 calc PR A 2
C17 C 0.3747(5) 0.4027(7) 0.4176(16) 0.091(8) Uiso 0.59 1 d PD A 2
H17A H 0.3882 0.4019 0.4699 0.136 Uiso 0.59 1 calc PR A 2
H17B H 0.3914 0.4250 0.3824 0.136 Uiso 0.59 1 calc PR A 2
H17C H 0.3668 0.3798 0.3828 0.136 Uiso 0.59 1 calc PR A 2
C18 C 0.3144(6) 0.3726(6) 0.5021(14) 0.096(8) Uiso 0.59 1 d PD A 2
H18A H 0.3278 0.3718 0.5546 0.144 Uiso 0.59 1 calc PR A 2
H18B H 0.3045 0.3487 0.4701 0.144 Uiso 0.59 1 calc PR A 2
H18C H 0.2934 0.3764 0.5192 0.144 Uiso 0.59 1 calc PR A 2
O21 O 0.3739(2) 0.4466(2) 0.7309(5) 0.062(2) Uani 1 1 d . . .
O22 O 0.4354(2) 0.4662(2) 0.7459(5) 0.057(2) Uani 1 1 d . . .
C21 C 0.4012(4) 0.4453(3) 0.7632(7) 0.053(3) Uani 1 1 d . B .
C22 C 0.3927(3) 0.4127(4) 0.8261(9) 0.080(4) Uani 1 1 d D . .
C23 C 0.3822(6) 0.3790(6) 0.7651(14) 0.076(8) Uiso 0.55 1 d PD B 3
H23A H 0.3583 0.3720 0.7355 0.114 Uiso 0.55 1 calc PR B 3
H23B H 0.3795 0.3575 0.7995 0.114 Uiso 0.55 1 calc PR B 3
H23C H 0.4022 0.3860 0.7213 0.114 Uiso 0.55 1 calc PR B 3
C24 C 0.3605(6) 0.4044(8) 0.8861(15) 0.086(9) Uiso 0.55 1 d PD B 3
H24A H 0.3390 0.4016 0.8517 0.129 Uiso 0.55 1 calc PR B 3
H24B H 0.3683 0.4253 0.9277 0.129 Uiso 0.55 1 calc PR B 3
H24C H 0.3531 0.3810 0.9183 0.129 Uiso 0.55 1 calc PR B 3
C25 C 0.4284(6) 0.4208(8) 0.8752(18) 0.119(11) Uiso 0.55 1 d PD B 3
H25A H 0.4471 0.4218 0.8336 0.178 Uiso 0.55 1 calc PR B 3
H25B H 0.4223 0.4008 0.9182 0.178 Uiso 0.55 1 calc PR B 3
H25C H 0.4387 0.4452 0.9054 0.178 Uiso 0.55 1 calc PR B 3
C26 C 0.4091(8) 0.3904(8) 0.7941(19) 0.085(10) Uiso 0.45 1 d PD B 4
H26A H 0.4041 0.3857 0.7311 0.127 Uiso 0.45 1 calc PR B 4
H26B H 0.3977 0.3662 0.8253 0.127 Uiso 0.45 1 calc PR B 4
H26C H 0.4365 0.4042 0.8042 0.127 Uiso 0.45 1 calc PR B 4
C27 C 0.4108(7) 0.4320(8) 0.9141(15) 0.082(10) Uiso 0.45 1 d PD B 4
H27A H 0.4064 0.4532 0.9242 0.123 Uiso 0.45 1 calc PR B 4
H27B H 0.4381 0.4415 0.9121 0.123 Uiso 0.45 1 calc PR B 4
H27C H 0.3995 0.4136 0.9618 0.123 Uiso 0.45 1 calc PR B 4
C28 C 0.3502(5) 0.3896(8) 0.841(2) 0.088(11) Uiso 0.45 1 d PD B 4
H28A H 0.3376 0.3761 0.7876 0.132 Uiso 0.45 1 calc PR B 4
H28B H 0.3407 0.4065 0.8581 0.132 Uiso 0.45 1 calc PR B 4
H28C H 0.3449 0.3713 0.8886 0.132 Uiso 0.45 1 calc PR B 4
O31 O 0.4001(2) 0.5256(2) 0.7490(4) 0.050(2) Uani 1 1 d . . .
O32 O 0.4623(2) 0.5455(2) 0.7399(5) 0.054(2) Uani 1 1 d . . .
C31 C 0.4340(4) 0.5456(3) 0.7720(7) 0.048(3) Uani 1 1 d . . .
C32 C 0.4417(3) 0.5756(3) 0.8423(8) 0.059(3) Uani 1 1 d . . .
C33 C 0.4120(4) 0.5581(4) 0.9118(10) 0.092(5) Uiso 1 1 d . . .
H33A H 0.3869 0.5467 0.8847 0.138 Uiso 1 1 calc R . .
H33B H 0.4150 0.5776 0.9535 0.138 Uiso 1 1 calc R . .
H33C H 0.4148 0.5386 0.9426 0.138 Uiso 1 1 calc R . .
C34 C 0.4386(4) 0.6071(4) 0.7976(9) 0.086(4) Uiso 1 1 d . . .
H34A H 0.4149 0.5964 0.7644 0.129 Uiso 1 1 calc R . .
H34B H 0.4600 0.6208 0.7576 0.129 Uiso 1 1 calc R . .
H34C H 0.4389 0.6246 0.8420 0.129 Uiso 1 1 calc R . .
C35 C 0.4814(3) 0.5918(3) 0.8789(8) 0.069(4) Uiso 1 1 d . . .
H35A H 0.4851 0.6094 0.9266 0.104 Uiso 1 1 calc R . .
H35B H 0.4999 0.6053 0.8324 0.104 Uiso 1 1 calc R . .
H35C H 0.4848 0.5713 0.9014 0.104 Uiso 1 1 calc R . .
O41 O 0.3424(2) 0.5118(2) 0.3351(6) 0.074(3) Uani 1 1 d . . .
O42 O 0.3852(2) 0.5643(2) 0.2652(5) 0.050(2) Uani 1 1 d . . .
C41 C 0.3532(4) 0.5351(4) 0.2728(8) 0.056(3) Uani 1 1 d . . .
C42 C 0.3244(4) 0.5276(4) 0.2008(8) 0.071(4) Uani 1 1 d . . .
C43 C 0.2954(5) 0.4891(5) 0.1991(11) 0.118(6) Uiso 1 1 d . . .
H43A H 0.3063 0.4731 0.1863 0.177 Uiso 1 1 calc R . .
H43B H 0.2769 0.4856 0.1536 0.177 Uiso 1 1 calc R . .
H43C H 0.2827 0.4822 0.2562 0.177 Uiso 1 1 calc R . .
C44 C 0.3101(5) 0.5551(5) 0.2201(12) 0.142(7) Uiso 1 1 d . . .
H44A H 0.2879 0.5487 0.1834 0.214 Uiso 1 1 calc R . .
H44B H 0.3301 0.5810 0.2072 0.214 Uiso 1 1 calc R . .
H44C H 0.3030 0.5532 0.2821 0.214 Uiso 1 1 calc R . .
C45 C 0.3428(4) 0.5382(4) 0.1140(9) 0.084(4) Uiso 1 1 d . . .
H45A H 0.3558 0.5239 0.1024 0.126 Uiso 1 1 calc R . .
H45B H 0.3613 0.5653 0.1131 0.126 Uiso 1 1 calc R . .
H45C H 0.3237 0.5324 0.0687 0.126 Uiso 1 1 calc R . .
O51 O 0.3659(2) 0.5685(2) 0.4670(5) 0.058(2) Uani 1 1 d . . .
O52 O 0.4242(2) 0.6082(2) 0.4154(5) 0.0483(19) Uani 1 1 d . . .
C51 C 0.3941(4) 0.6006(4) 0.4557(7) 0.052(3) Uani 1 1 d . C .
C52 C 0.3931(4) 0.6353(4) 0.4916(9) 0.086(5) Uani 1 1 d D . .
C53 C 0.4053(7) 0.6663(7) 0.4261(14) 0.103(9) Uiso 0.59 1 d PD C 7
H53A H 0.3904 0.6563 0.3724 0.154 Uiso 0.59 1 calc PR C 7
H53B H 0.4322 0.6767 0.4127 0.154 Uiso 0.59 1 calc PR C 7
H53C H 0.4014 0.6863 0.4501 0.154 Uiso 0.59 1 calc PR C 7
C54 C 0.4257(5) 0.6524(6) 0.5648(14) 0.076(7) Uiso 0.59 1 d PD C 7
H54A H 0.4198 0.6335 0.6108 0.114 Uiso 0.59 1 calc PR C 7
H54B H 0.4271 0.6751 0.5905 0.114 Uiso 0.59 1 calc PR C 7
H54C H 0.4500 0.6590 0.5378 0.114 Uiso 0.59 1 calc PR C 7
C55 C 0.3567(6) 0.6264(8) 0.5370(16) 0.102(11) Uiso 0.59 1 d PD C 7
H55A H 0.3362 0.6171 0.4939 0.153 Uiso 0.59 1 calc PR C 7
H55B H 0.3596 0.6493 0.5650 0.153 Uiso 0.59 1 calc PR C 7
H55C H 0.3506 0.6069 0.5817 0.153 Uiso 0.59 1 calc PR C 7
C56 C 0.3740(8) 0.6417(9) 0.4091(15) 0.079(10) Uiso 0.41 1 d PD C 8
H56A H 0.3478 0.6210 0.4043 0.118 Uiso 0.41 1 calc PR C 8
H56B H 0.3880 0.6424 0.3563 0.118 Uiso 0.41 1 calc PR C 8
H56C H 0.3743 0.6658 0.4151 0.118 Uiso 0.41 1 calc PR C 8
C57 C 0.4296(8) 0.6691(10) 0.510(3) 0.16(2) Uiso 0.41 1 d PD C 8
H57A H 0.4429 0.6797 0.4542 0.236 Uiso 0.41 1 calc PR C 8
H57B H 0.4448 0.6624 0.5468 0.236 Uiso 0.41 1 calc PR C 8
H57C H 0.4254 0.6880 0.5395 0.236 Uiso 0.41 1 calc PR C 8
C58 C 0.3644(7) 0.6217(8) 0.5648(15) 0.049(8) Uiso 0.41 1 d PD C 8
H58A H 0.3394 0.6037 0.5415 0.073 Uiso 0.41 1 calc PR C 8
H58B H 0.3637 0.6433 0.5907 0.073 Uiso 0.41 1 calc PR C 8
H58C H 0.3715 0.6093 0.6098 0.073 Uiso 0.41 1 calc PR C 8
O71 O 0.4380(2) 0.5430(2) 0.2457(5) 0.055(2) Uani 1 1 d . . .
O72 O 0.4458(2) 0.5014(2) 0.3264(5) 0.055(2) Uani 1 1 d . . .
C71 C 0.4422(3) 0.5148(4) 0.2549(8) 0.058(3) Uani 1 1 d . D .
C72 C 0.4418(3) 0.4943(3) 0.1690(8) 0.061(3) Uani 1 1 d D . .
C73 C 0.4494(7) 0.4626(6) 0.1798(18) 0.074(9) Uiso 0.50 1 d PD D 5
H73A H 0.4291 0.4424 0.2144 0.111 Uiso 0.50 1 calc PR D 5
H73B H 0.4736 0.4717 0.2102 0.111 Uiso 0.50 1 calc PR D 5
H73C H 0.4506 0.4527 0.1221 0.111 Uiso 0.50 1 calc PR D 5
C74 C 0.4707(7) 0.5239(7) 0.1068(19) 0.104(12) Uiso 0.50 1 d PD D 5
H74A H 0.4960 0.5351 0.1329 0.157 Uiso 0.50 1 calc PR D 5
H74B H 0.4643 0.5438 0.0966 0.157 Uiso 0.50 1 calc PR D 5
H74C H 0.4704 0.5119 0.0509 0.157 Uiso 0.50 1 calc PR D 5
C75 C 0.4030(6) 0.4795(8) 0.1269(19) 0.095(10) Uiso 0.50 1 d PD D 5
H75A H 0.3836 0.4602 0.1648 0.143 Uiso 0.50 1 calc PR D 5
H75B H 0.4026 0.4683 0.0698 0.143 Uiso 0.50 1 calc PR D 5
H75C H 0.3980 0.5004 0.1189 0.143 Uiso 0.50 1 calc PR D 5
C76 C 0.4022(5) 0.4609(7) 0.161(2) 0.102(11) Uiso 0.50 1 d PD D 6
H76A H 0.3969 0.4439 0.2110 0.153 Uiso 0.50 1 calc PR D 6
H76B H 0.4001 0.4472 0.1065 0.153 Uiso 0.50 1 calc PR D 6
H76C H 0.3839 0.4698 0.1599 0.153 Uiso 0.50 1 calc PR D 6
C77 C 0.4691(6) 0.4798(7) 0.1767(16) 0.060(7) Uiso 0.50 1 d PD D 6
H77A H 0.4612 0.4614 0.2247 0.089 Uiso 0.50 1 calc PR D 6
H77B H 0.4945 0.5010 0.1887 0.089 Uiso 0.50 1 calc PR D 6
H77C H 0.4694 0.4675 0.1217 0.089 Uiso 0.50 1 calc PR D 6
C78 C 0.4508(7) 0.5193(6) 0.0910(14) 0.062(7) Uiso 0.50 1 d PD D 6
H78A H 0.4320 0.5274 0.0853 0.093 Uiso 0.50 1 calc PR D 6
H78B H 0.4505 0.5054 0.0383 0.093 Uiso 0.50 1 calc PR D 6
H78C H 0.4760 0.5415 0.0981 0.093 Uiso 0.50 1 calc PR D 6

loop_
_atom_site_aniso_label
_atom_site_aniso_U_11
_atom_site_aniso_U_22
_atom_site_aniso_U_33
_atom_site_aniso_U_23
_atom_site_aniso_U_13
_atom_site_aniso_U_12
Pd1 0.0490(6) 0.0457(5) 0.0375(5) 0.0006(4) -0.0044(4) 0.0198(5)
Pd2 0.0439(5) 0.0516(6) 0.0392(5) 0.0046(4) -0.0051(4) 0.0191(5)
Pd3 0.0517(6) 0.0506(6) 0.0418(6) -0.0012(4) -0.0019(4) 0.0277(5)
Pd4 0.0451(6) 0.0524(6) 0.0423(5) 0.0059(4) -0.0004(4) 0.0233(5)
Pd5 0.0449(5) 0.0472(5) 0.0397(5) -0.0021(4) -0.0030(4) 0.0225(5)
N1 0.051(6) 0.047(6) 0.047(6) -0.003(5) -0.016(5) 0.019(5)
O1 0.065(6) 0.048(5) 0.051(5) -0.001(4) -0.010(4) 0.023(5)
N4 0.048(6) 0.048(6) 0.056(7) 0.001(5) 0.000(5) 0.028(5)
O3 0.069(5) 0.057(5) 0.041(5) -0.002(4) -0.011(4) 0.038(4)
O4 0.092(7) 0.059(6) 0.062(6) 0.011(5) 0.010(5) 0.050(5)
C1 0.067(9) 0.061(9) 0.078(10) 0.003(7) -0.014(7) 0.034(7)
C2 0.049(8) 0.042(7) 0.054(8) -0.006(6) -0.001(6) 0.025(6)
C3 0.042(7) 0.052(8) 0.052(8) -0.014(6) -0.010(6) 0.026(6)
C4 0.048(7) 0.046(7) 0.064(9) -0.016(6) -0.007(6) 0.018(6)
O2 0.048(5) 0.047(5) 0.037(5) 0.001(4) -0.003(4) 0.020(4)
N2 0.056(6) 0.054(6) 0.038(6) 0.000(5) 0.002(5) 0.035(6)
N3 0.055(6) 0.041(6) 0.031(5) -0.008(4) -0.009(4) 0.027(5)
O11 0.076(6) 0.051(5) 0.038(5) 0.000(4) 0.003(4) 0.026(4)
O12 0.064(5) 0.046(5) 0.040(5) 0.003(4) -0.002(4) 0.023(4)
C11 0.051(8) 0.066(9) 0.053(9) -0.005(7) -0.001(6) 0.035(7)
C12 0.066(8) 0.042(7) 0.057(8) -0.008(6) -0.004(6) 0.024(6)
O21 0.061(6) 0.050(5) 0.056(6) 0.006(4) -0.021(4) 0.013(4)
O22 0.079(6) 0.057(5) 0.038(5) 0.009(4) 0.012(4) 0.035(5)
C21 0.063(9) 0.041(7) 0.035(7) 0.004(6) 0.004(7) 0.010(7)
C22 0.079(10) 0.061(9) 0.087(11) 0.003(8) -0.028(8) 0.027(8)
O31 0.040(5) 0.066(5) 0.042(5) -0.003(4) -0.008(4) 0.024(4)
O32 0.051(5) 0.052(5) 0.055(5) 0.001(4) -0.003(4) 0.022(4)
C31 0.053(8) 0.051(8) 0.041(7) 0.006(6) 0.003(6) 0.028(7)
C32 0.056(8) 0.074(9) 0.044(8) -0.011(7) -0.018(6) 0.032(7)
O41 0.063(6) 0.077(6) 0.061(6) 0.016(5) -0.022(5) 0.020(5)
O42 0.037(5) 0.068(5) 0.042(5) 0.011(4) 0.002(4) 0.023(4)
C41 0.055(9) 0.057(8) 0.050(8) 0.004(7) -0.009(7) 0.024(7)
C42 0.067(9) 0.069(9) 0.048(8) 0.006(7) -0.007(7) 0.013(8)
O51 0.042(5) 0.055(5) 0.076(6) 0.021(4) 0.014(4) 0.024(4)
O52 0.048(5) 0.051(5) 0.051(5) 0.002(4) -0.006(4) 0.028(4)
C51 0.056(9) 0.068(9) 0.046(8) 0.013(7) 0.007(6) 0.041(8)
C52 0.092(11) 0.068(10) 0.110(13) 0.023(9) 0.024(9) 0.049(9)
O71 0.061(5) 0.061(6) 0.046(5) -0.003(4) -0.011(4) 0.033(5)
O72 0.073(6) 0.064(5) 0.032(5) -0.005(4) -0.007(4) 0.036(5)
C71 0.045(8) 0.069(9) 0.044(8) 0.000(7) -0.002(6) 0.017(7)
C72 0.075(9) 0.059(8) 0.055(8) 0.001(7) -0.004(7) 0.037(7)

loop_
_atom_type_symbol
_atom_type_description
_atom_type_scat_dispersion_real
_atom_type_scat_dispersion_imag
_atom_type_scat_source
C C 0.0033 0.0016 'International Tables Vol C Tables 4.2.6.8 and 6.1.1.4'
H H 0.0000 0.0000 'International Tables Vol C Tables 4.2.6.8 and 6.1.1.4'
N N 0.0061 0.0033 'International Tables Vol C Tables 4.2.6.8 and 6.1.1.4'
O O 0.0106 0.0060 'International Tables Vol C Tables 4.2.6.8 and 6.1.1.4'
Pd Pd -0.9988 1.0072 'International Tables Vol C Tables 4.2.6.8 and 6.1.1.4'

loop_
_geom_angle_atom_site_label_1
_geom_angle_atom_site_label_2
_geom_angle_atom_site_label_3
_geom_angle
N1 Pd1 O11 97.7(4)
N1 Pd1 O31 90.8(3)
O11 Pd1 O31 168.0(3)
N1 Pd1 O21 177.6(4)
O11 Pd1 O21 82.1(3)
O31 Pd1 O21 89.7(3)
N1 Pd1 Pd3 95.3(3)
O11 Pd1 Pd3 107.8(2)
O31 Pd1 Pd3 79.7(2)
O21 Pd1 Pd3 82.5(2)
N1 Pd2 O12 97.0(3)
N1 Pd2 O51 89.2(4)
O12 Pd2 O51 173.0(3)
N1 Pd2 O41 175.0(4)
O12 Pd2 O41 84.3(3)
O51 Pd2 O41 89.3(3)
N1 Pd2 Pd4 107.3(3)
O12 Pd2 Pd4 102.0(2)
O51 Pd2 Pd4 79.2(2)
O41 Pd2 Pd4 77.1(2)
N3 Pd3 N4 90.5(4)
N3 Pd3 O32 90.7(3)
N4 Pd3 O32 178.6(4)
N3 Pd3 O22 178.7(3)
N4 Pd3 O22 89.0(4)
O32 Pd3 O22 89.8(3)
N3 Pd3 Pd1 102.7(2)
N4 Pd3 Pd1 97.4(3)
O32 Pd3 Pd1 81.7(2)
O22 Pd3 Pd1 78.6(2)
N3 Pd3 Pd5 34.7(2)
N4 Pd3 Pd5 62.3(3)
O32 Pd3 Pd5 118.5(2)
O22 Pd3 Pd5 145.6(2)
Pd1 Pd3 Pd5 86.31(3)
N2 Pd4 O71 94.0(3)
N2 Pd4 O52 90.4(3)
O71 Pd4 O52 169.5(3)
N2 Pd4 O42 177.1(4)
O71 Pd4 O42 85.5(3)
O52 Pd4 O42 90.6(3)
N2 Pd4 Pd2 96.6(3)
O71 Pd4 Pd2 110.6(2)
O52 Pd4 Pd2 78.3(2)
O42 Pd4 Pd2 80.9(2)
N2 Pd4 Pd5 35.4(3)
O71 Pd4 Pd5 77.5(2)
O52 Pd4 Pd5 111.1(2)
O42 Pd4 Pd5 141.8(2)
Pd2 Pd4 Pd5 73.71(3)
N3 Pd5 N2 88.4(4)
N3 Pd5 O72 169.5(3)
N2 Pd5 O72 97.4(3)
N3 Pd5 O3 90.3(3)
N2 Pd5 O3 177.4(3)
O72 Pd5 O3 83.5(3)
N3 Pd5 Pd4 115.7(2)
N2 Pd5 Pd4 35.4(3)
O72 Pd5 Pd4 73.3(2)
O3 Pd5 Pd4 147.0(2)
N3 Pd5 Pd3 35.0(3)
N2 Pd5 Pd3 118.6(3)
O72 Pd5 Pd3 142.8(2)
O3 Pd5 Pd3 60.9(2)
Pd4 Pd5 Pd3 132.08(4)
O1 N1 Pd2 117.6(7)
O1 N1 Pd1 117.4(7)
Pd2 N1 Pd1 124.7(5)
O4 N4 O3 118.5(9)
O4 N4 Pd3 122.9(8)
O3 N4 Pd3 118.5(7)
N4 O3 Pd5 118.1(6)
C2 C1 H1A 109.5
C2 C1 H1B 109.5
H1A C1 H1B 109.5
C2 C1 H1C 109.5
H1A C1 H1C 109.5
H1B C1 H1C 109.5
N2 C2 O2 124.8(10)
N2 C2 C1 125.6(11)
O2 C2 C1 109.5(10)
N3 C3 O2 125.5(10)
N3 C3 C4 126.3(11)
O2 C3 C4 108.2(10)
C3 C4 H4A 109.5
C3 C4 H4B 109.5
H4A C4 H4B 109.5
C3 C4 H4C 109.5
H4A C4 H4C 109.5
H4B C4 H4C 109.5
C3 O2 C2 121.7(9)
C2 N2 Pd5 122.5(8)
C2 N2 Pd4 127.8(8)
Pd5 N2 Pd4 109.2(5)
C3 N3 Pd5 120.6(8)
C3 N3 Pd3 128.7(8)
Pd5 N3 Pd3 110.3(4)
C11 O11 Pd1 130.4(8)
C11 O12 Pd2 126.7(8)
O12 C11 O11 126.5(11)
O12 C11 C12 117.4(11)
O11 C11 C12 116.1(11)
C17 C12 C18 113.9(13)
C14 C12 C13 112.8(14)
C17 C12 C11 108.7(13)
C14 C12 C11 113.1(15)
C18 C12 C11 113.6(13)
C13 C12 C11 111.4(14)
C17 C12 C16 110.2(12)
C18 C12 C16 104.2(12)
C11 C12 C16 105.8(12)
C14 C12 C15 107.9(14)
C13 C12 C15 105.2(13)
C11 C12 C15 105.8(15)
C16 C12 C15 148.3(18)
C12 C13 H13A 109.5
C12 C13 H13B 109.5
C12 C13 H13C 109.5
C12 C14 H14A 109.5
C12 C14 H14B 109.5
C12 C14 H14C 109.5
C12 C15 H15A 109.5
C12 C15 H15B 109.5
C12 C15 H15C 109.5
C12 C16 H16A 109.5
C12 C16 H16B 109.5
H16A C16 H16B 109.5
C12 C16 H16C 109.5
H16A C16 H16C 109.5
H16B C16 H16C 109.5
C12 C17 H17A 109.5
C12 C17 H17B 109.5
H17A C17 H17B 109.5
C12 C17 H17C 109.5
H17A C17 H17C 109.5
H17B C17 H17C 109.5
C12 C18 H18A 109.5
C12 C18 H18B 109.5
H18A C18 H18B 109.5
C12 C18 H18C 109.5
H18A C18 H18C 109.5
H18B C18 H18C 109.5
C21 O21 Pd1 122.2(7)
C21 O22 Pd3 127.9(8)
O21 C21 O22 127.4(11)
O21 C21 C22 117.7(11)
O22 C21 C22 114.6(12)
C26 C22 C24 133.7(19)
C26 C22 C25 67.2(13)
C24 C22 C25 112.7(14)
C26 C22 C28 113.7(15)
C24 C22 C23 110.4(13)
C25 C22 C23 107.7(13)
C26 C22 C21 111.0(16)
C24 C22 C21 111.7(14)
C25 C22 C21 110.0(15)
C28 C22 C21 109.1(16)
C23 C22 C21 103.9(13)
C26 C22 C27 111.0(14)
C28 C22 C27 106.8(14)
C21 C22 C27 104.9(14)
C22 C23 H23A 109.5
C22 C23 H23B 109.5
C22 C23 H23C 109.5
C22 C24 H24A 109.5
C22 C24 H24B 109.5
C22 C24 H24C 109.5
C22 C25 H25A 109.5
C22 C25 H25B 109.5
C22 C25 H25C 109.5
C22 C26 H26A 109.5
C22 C26 H26B 109.5
C22 C26 H26C 109.5
C22 C27 H27A 109.5
C22 C27 H27B 109.5
C22 C27 H27C 109.5
C22 C28 H28A 109.5
C22 C28 H28B 109.5
C22 C28 H28C 109.5
C31 O31 Pd1 126.5(7)
C31 O32 Pd3 123.6(7)
O31 C31 O32 127.2(11)
O31 C31 C32 115.8(10)
O32 C31 C32 116.9(11)
C33 C32 C35 112.4(11)
C33 C32 C34 109.4(11)
C35 C32 C34 108.6(10)
C33 C32 C31 108.7(11)
C35 C32 C31 110.8(10)
C34 C32 C31 106.9(10)
C32 C33 H33A 109.5
C32 C33 H33B 109.5
H33A C33 H33B 109.5
C32 C33 H33C 109.5
H33A C33 H33C 109.5
H33B C33 H33C 109.5
C32 C34 H34A 109.5
C32 C34 H34B 109.5
H34A C34 H34B 109.5
C32 C34 H34C 109.5
H34A C34 H34C 109.5
H34B C34 H34C 109.5
C32 C35 H35A 109.5
C32 C35 H35B 109.5
H35A C35 H35B 109.5
C32 C35 H35C 109.5
H35A C35 H35C 109.5
H35B C35 H35C 109.5
C41 O41 Pd2 125.2(8)
C41 O42 Pd4 121.5(7)
O42 C41 O41 126.2(11)
O42 C41 C42 117.1(11)
O41 C41 C42 116.6(11)
C43 C42 C45 109.2(12)
C43 C42 C41 111.8(12)
C45 C42 C41 111.1(11)
C43 C42 C44 113.6(14)
C45 C42 C44 106.4(12)
C41 C42 C44 104.6(12)
C42 C43 H43A 109.5
C42 C43 H43B 109.5
H43A C43 H43B 109.5
C42 C43 H43C 109.5
H43A C43 H43C 109.5
H43B C43 H43C 109.5
C42 C44 H44A 109.5
C42 C44 H44B 109.5
H44A C44 H44B 109.5
C42 C44 H44C 109.5
H44A C44 H44C 109.5
H44B C44 H44C 109.5
C42 C45 H45A 109.5
C42 C45 H45B 109.5
H45A C45 H45B 109.5
C42 C45 H45C 109.5
H45A C45 H45C 109.5
H45B C45 H45C 109.5
C51 O51 Pd2 122.1(7)
C51 O52 Pd4 124.1(8)
O51 C51 O52 126.6(11)
O51 C51 C52 118.8(11)
O52 C51 C52 114.6(11)
C57 C52 C58 116.5(17)
C53 C52 C55 112.6(14)
C53 C52 C51 113.0(14)
C58 C52 C51 107.4(14)
C55 C52 C51 114.7(15)
C57 C52 C56 110.3(16)
C58 C52 C56 107.2(14)
C53 C52 C54 104.2(13)
C55 C52 C54 106.7(13)
C51 C52 C54 104.5(12)
C52 C53 H53A 109.5
C52 C53 H53B 109.5
C52 C53 H53C 109.5
C52 C54 H54A 109.5
C52 C54 H54B 109.5
C52 C54 H54C 109.5
C52 C55 H55A 109.5
C52 C55 H55B 109.5
C52 C55 H55C 109.5
C52 C56 H56A 109.5
C52 C56 H56B 109.5
C52 C56 H56C 109.5
C52 C57 H57A 109.5
C52 C57 H57B 109.5
C52 C57 H57C 109.5
C52 C58 H58A 109.5
C52 C58 H58B 109.5
C52 C58 H58C 109.5
C71 O71 Pd4 127.6(8)
C71 O72 Pd5 129.7(8)
O71 C71 O72 126.5(12)
O71 C71 C72 115.6(11)
O72 C71 C72 117.9(12)
C78 C72 C77 110.6(13)
C78 C72 C76 110.0(14)
C77 C72 C76 108.6(13)
C73 C72 C75 109.3(14)
C73 C72 C74 110.1(14)
C75 C72 C74 106.9(14)
C73 C72 C71 115.2(14)
C78 C72 C71 111.9(13)
C77 C72 C71 109.5(13)
C76 C72 C71 106.0(15)
C75 C72 C71 107.5(15)
C74 C72 C71 107.5(15)
C72 C73 H73A 109.5
C72 C73 H73B 109.5
C72 C73 H73C 109.5
C72 C74 H74A 109.5
C72 C74 H74B 109.5
C72 C74 H74C 109.5
C72 C75 H75A 109.5
C72 C75 H75B 109.5
C72 C75 H75C 109.5
C72 C76 H76A 109.5
C72 C76 H76B 109.5
C72 C76 H76C 109.5
C72 C77 H77A 109.5
C72 C77 H77B 109.5
C72 C77 H77C 109.5
C72 C78 H78A 109.5
C72 C78 H78B 109.5
C72 C78 H78C 109.5

loop_
_geom_bond_atom_site_label_1
_geom_bond_atom_site_label_2
_geom_bond_distance
Pd1 N1 1.906(9)
Pd1 O11 1.996(8)
Pd1 O31 2.011(7)
Pd1 O21 2.043(8)
Pd1 Pd3 2.8841(13)
Pd2 N1 1.904(9)
Pd2 O12 1.996(7)
Pd2 O51 2.004(8)
Pd2 O41 2.047(8)
Pd2 Pd4 2.9082(13)
Pd3 N3 1.973(9)
Pd3 N4 1.993(9)
Pd3 O32 2.011(8)
Pd3 O22 2.032(7)
Pd3 Pd5 3.2240(15)
Pd4 N2 1.964(9)
Pd4 O71 1.976(8)
Pd4 O52 1.994(7)
Pd4 O42 2.021(7)
Pd4 Pd5 3.2003(13)
Pd5 N3 1.955(8)
Pd5 N2 1.963(9)
Pd5 O72 2.032(7)
Pd5 O3 2.044(7)
N1 O1 1.205(10)
N4 O4 1.175(10)
N4 O3 1.306(11)
C1 C2 1.464(15)
C1 H1A 0.9800
C1 H1B 0.9800
C1 H1C 0.9800
C2 N2 1.246(13)
C2 O2 1.357(13)
C3 N3 1.261(13)
C3 O2 1.352(13)
C3 C4 1.469(14)
C4 H4A 0.9800
C4 H4B 0.9800
C4 H4C 0.9800
O11 C11 1.261(13)
O12 C11 1.257(13)
C11 C12 1.543(15)
C12 C17 1.462(17)
C12 C14 1.470(18)
C12 C18 1.512(17)
C12 C13 1.513(18)
C12 C16 1.547(17)
C12 C15 1.556(19)
C13 H13A 0.9800
C13 H13B 0.9800
C13 H13C 0.9800
C14 H14A 0.9800
C14 H14B 0.9800
C14 H14C 0.9800
C15 H15A 0.9800
C15 H15B 0.9800
C15 H15C 0.9800
C16 H16A 0.9800
C16 H16B 0.9800
C16 H16C 0.9800
C17 H17A 0.9800
C17 H17B 0.9800
C17 H17C 0.9800
C18 H18A 0.9800
C18 H18B 0.9800
C18 H18C 0.9800
O21 C21 1.245(14)
O22 C21 1.248(13)
C21 C22 1.533(17)
C22 C26 1.457(18)
C22 C24 1.497(17)
C22 C25 1.520(18)
C22 C28 1.524(18)
C22 C23 1.533(17)
C22 C27 1.546(18)
C23 H23A 0.9800
C23 H23B 0.9800
C23 H23C 0.9800
C24 H24A 0.9800
C24 H24B 0.9800
C24 H24C 0.9800
C25 H25A 0.9800
C25 H25B 0.9800
C25 H25C 0.9800
C26 H26A 0.9800
C26 H26B 0.9800
C26 H26C 0.9800
C27 H27A 0.9800
C27 H27B 0.9800
C27 H27C 0.9800
C28 H28A 0.9800
C28 H28B 0.9800
C28 H28C 0.9800
O31 C31 1.254(13)
O32 C31 1.258(12)
C31 C32 1.535(15)
C32 C33 1.495(17)
C32 C35 1.517(15)
C32 C34 1.519(16)
C33 H33A 0.9800
C33 H33B 0.9800
C33 H33C 0.9800
C34 H34A 0.9800
C34 H34B 0.9800
C34 H34C 0.9800
C35 H35A 0.9800
C35 H35B 0.9800
C35 H35C 0.9800
O41 C41 1.259(13)
O42 C41 1.259(13)
C41 C42 1.524(16)
C42 C43 1.417(18)
C42 C45 1.478(17)
C42 C44 1.54(2)
C43 H43A 0.9800
C43 H43B 0.9800
C43 H43C 0.9800
C44 H44A 0.9800
C44 H44B 0.9800
C44 H44C 0.9800
C45 H45A 0.9800
C45 H45B 0.9800
C45 H45C 0.9800
O51 C51 1.253(13)
O52 C51 1.264(12)
C51 C52 1.539(17)
C52 C57 1.46(2)
C52 C53 1.490(17)
C52 C58 1.510(18)
C52 C55 1.511(18)
C52 C56 1.571(19)
C52 C54 1.604(17)
C53 H53A 0.9800
C53 H53B 0.9800
C53 H53C 0.9800
C54 H54A 0.9800
C54 H54B 0.9800
C54 H54C 0.9800
C55 H55A 0.9800
C55 H55B 0.9800
C55 H55C 0.9800
C56 H56A 0.9800
C56 H56B 0.9800
C56 H56C 0.9800
C57 H57A 0.9800
C57 H57B 0.9800
C57 H57C 0.9800
C58 H58A 0.9800
C58 H58B 0.9800
C58 H58C 0.9800
O71 C71 1.254(14)
O72 C71 1.262(13)
C71 C72 1.551(17)
C72 C73 1.484(17)
C72 C78 1.489(17)
C72 C77 1.507(17)
C72 C76 1.511(18)
C72 C75 1.524(18)
C72 C74 1.528(18)
C73 H73A 0.9800
C73 H73B 0.9800
C73 H73C 0.9800
C74 H74A 0.9800
C74 H74B 0.9800
C74 H74C 0.9800
C75 H75A 0.9800
C75 H75B 0.9800
C75 H75C 0.9800
C76 H76A 0.9800
C76 H76B 0.9800
C76 H76C 0.9800
C77 H77A 0.9800
C77 H77B 0.9800
C77 H77C 0.9800
C78 H78A 0.9800
C78 H78B 0.9800
C78 H78C 0.9800
